data_7711823
loop_
_publ_author_name
'Hung, Hsiu-Yu'
'Hsu, Yung-Hsi'
'Pi, Hui-Chu'
'Hu, Ching-Han'
'Lee, Hon Man'

_publ_section_title
;
 Direct arylation reaction catalyzed by a PEPPSI-type palladium complex
 with an amido-functionalized triazole-based mesoionic carbene ligand
;
_journal_name_full 'Dalton Transactions'
_journal_paper_doi 10.1039/D2DT03118C
_journal_year 2022
_chemical_formula_moiety 'C22 H19 N5 O2 Pd, C H2 Cl2'
_chemical_formula_sum 'C23 H21 Cl2 N5 O2 Pd'
_chemical_formula_weight 576.75
_space_group_crystal_system monoclinic
_space_group_IT_number 14
_space_group_name_Hall '-P 2yn'
_space_group_name_H-M_alt 'P 1 21/n 1'
_atom_sites_solution_hydrogens geom
_audit_creation_method SHELXL-2014
_audit_update_record
;
2022-09-20 deposited with the CCDC.	2022-11-09 downloaded from the CCDC.
;
_cell_angle_alpha 90
_cell_angle_beta 93.041(5)
_cell_angle_gamma 90
_cell_formula_units_Z 4
_cell_length_a 12.9633(9)
_cell_length_b 7.2635(5)
_cell_length_c 24.2734(17)
_cell_measurement_reflns_used 3848
_cell_measurement_temperature 150(2)
_cell_measurement_theta_max 22.3
_cell_measurement_theta_min 2.9
_cell_volume 2282.3(3)
_computing_cell_refinement 'SAINT (Bruker, 2012)'
_computing_data_collection 'APEX2 (Bruker AXS, 2012)'
_computing_data_reduction 'SAINT (Bruker, 2012)'
_computing_molecular_graphics 'DIAMOND (Brandenburg, 1999)'
_computing_publication_material 'SHELXL (Sheldrick, 2015)'
_computing_structure_refinement 'SHELXL (Sheldrick, 2015)'
_computing_structure_solution 'SHELXL (Sheldrick, 2015)'
_diffrn_ambient_temperature 150(2)
_diffrn_measured_fraction_theta_full 1.000
_diffrn_measured_fraction_theta_max 1.000
_diffrn_measurement_device 'three-circle diffractometer'
_diffrn_measurement_device_type 'Bruker APEXII CCD area-detector'
_diffrn_measurement_method '\f and \w'
_diffrn_radiation_probe x-ray
_diffrn_radiation_type MoK\a
_diffrn_radiation_wavelength 0.71073
_diffrn_reflns_av_R_equivalents 0.0904
_diffrn_reflns_av_unetI/netI 0.0541
_diffrn_reflns_Laue_measured_fraction_full 1.000
_diffrn_reflns_Laue_measured_fraction_max 1.000
_diffrn_reflns_limit_h_max 16
_diffrn_reflns_limit_h_min -16
_diffrn_reflns_limit_k_max 9
_diffrn_reflns_limit_k_min -9
_diffrn_reflns_limit_l_max 31
_diffrn_reflns_limit_l_min -30
_diffrn_reflns_number 37372
_diffrn_reflns_point_group_measured_fraction_full 1.000
_diffrn_reflns_point_group_measured_fraction_max 1.000
_diffrn_reflns_theta_full 25.242
_diffrn_reflns_theta_max 26.997
_diffrn_reflns_theta_min 1.680
_diffrn_source 'sealed X-ray tube'
_diffrn_source_type 'Bruker water-cooled sealed X-ray tube'
_diffrn_standards_decay_% 0
_diffrn_standards_interval_count 0
_diffrn_standards_interval_time 0
_diffrn_standards_number 0
_exptl_absorpt_coefficient_mu 1.079
_exptl_absorpt_correction_T_max 0.7458
_exptl_absorpt_correction_T_min 0.6696
_exptl_absorpt_correction_type multi-scan
_exptl_absorpt_process_details 'SADABS (Sheldrick, 2003)'
_exptl_crystal_colour yellow
_exptl_crystal_density_diffrn 1.678
_exptl_crystal_density_method 'not measured'
_exptl_crystal_description rod
_exptl_crystal_F_000 1160
_exptl_crystal_size_max 0.261
_exptl_crystal_size_mid 0.061
_exptl_crystal_size_min 0.025
_refine_diff_density_max 0.753
_refine_diff_density_min -1.112
_refine_diff_density_rms 0.115
_refine_ls_extinction_method none
_refine_ls_goodness_of_fit_ref 1.035
_refine_ls_hydrogen_treatment constr
_refine_ls_matrix_type full
_refine_ls_number_parameters 299
_refine_ls_number_reflns 4978
_refine_ls_number_restraints 0
_refine_ls_restrained_S_all 1.035
_refine_ls_R_factor_all 0.0678
_refine_ls_R_factor_gt 0.0446
_refine_ls_shift/su_max 0.001
_refine_ls_shift/su_mean 0.000
_refine_ls_structure_factor_coef Fsqd
_refine_ls_weighting_details 'w=1/[\s^2^(Fo^2^)+(0.0564P)^2^+1.6011P] where P=(Fo^2^+2Fc^2^)/3'
_refine_ls_weighting_scheme calc
_refine_ls_wR_factor_gt 0.1011
_refine_ls_wR_factor_ref 0.1128
_reflns_Friedel_coverage 0.000
_reflns_number_gt 3745
_reflns_number_total 4978
_reflns_threshold_expression I>2\s
_cod_data_source_file d2dt03118c2.cif
_cod_data_source_block hyh04
_cod_original_sg_symbol_H-M 'P 21/n'
_cod_database_code 7711823
_shelx_space_group_comment
;
The symmetry employed for this shelxl refinement is uniquely defined
by the following loop, which should always be used as a source of
symmetry information in preference to the above space-group names.
They are only intended as comments.
;
_shelx_estimated_absorpt_t_min 0.766
_shelx_estimated_absorpt_t_max 0.974
_shelxl_version_number 2014-3

loop_
_space_group_symop_operation_xyz
'x, y, z'
'-x+1/2, y+1/2, -z+1/2'
'-x, -y, -z'
'x-1/2, -y-1/2, z-1/2'

loop_
_atom_site_label
_atom_site_type_symbol
_atom_site_fract_x
_atom_site_fract_y
_atom_site_fract_z
_atom_site_U_iso_or_equiv
_atom_site_adp_type
_atom_site_occupancy
_atom_site_site_symmetry_order
_atom_site_calc_flag
_atom_site_refinement_flags_posn
_atom_site_refinement_flags_adp
_atom_site_refinement_flags_occupancy
_atom_site_disorder_assembly
_atom_site_disorder_group
C1 C 0.8892(3) 0.3862(5) 0.76422(17) 0.0242(9) Uani 1 1 d . . . . .
C2 C 0.9800(3) 0.3283(5) 0.74137(16) 0.0220(8) Uani 1 1 d . . . . .
C3 C 1.0846(3) 0.3130(5) 0.76786(16) 0.0232(8) Uani 1 1 d . . . . .
C4 C 1.0981(3) 0.2246(5) 0.81814(17) 0.0281(9) Uani 1 1 d . . . . .
H4 H 1.0416 0.1637 0.8336 0.034 Uiso 1 1 calc R U . . .
C5 C 1.1947(3) 0.2252(6) 0.84595(19) 0.0330(10) Uani 1 1 d . . . . .
H5 H 1.2035 0.1674 0.8810 0.040 Uiso 1 1 calc R U . . .
C6 C 1.2781(3) 0.3094(6) 0.8230(2) 0.0352(11) Uani 1 1 d . . . . .
H6 H 1.3438 0.3101 0.8423 0.042 Uiso 1 1 calc R U . . .
C7 C 1.2655(3) 0.3924(6) 0.7717(2) 0.0356(11) Uani 1 1 d . . . . .
H7 H 1.3230 0.4473 0.7554 0.043 Uiso 1 1 calc R U . . .
C8 C 1.1695(3) 0.3955(6) 0.74432(18) 0.0295(10) Uani 1 1 d . . . . .
H8 H 1.1610 0.4538 0.7093 0.035 Uiso 1 1 calc R U . . .
C9 C 1.0225(3) 0.2092(6) 0.64585(18) 0.0328(10) Uani 1 1 d . . . . .
H9A H 0.9813 0.1288 0.6208 0.049 Uiso 1 1 calc R U . . .
H9B H 1.0788 0.1381 0.6640 0.049 Uiso 1 1 calc R U . . .
H9C H 1.0514 0.3102 0.6248 0.049 Uiso 1 1 calc R U . . .
C10 C 0.7085(3) 0.4156(5) 0.71745(17) 0.0257(9) Uani 1 1 d . . . . .
H10A H 0.6744 0.3445 0.6868 0.031 Uiso 1 1 calc R U . . .
H10B H 0.7017 0.5476 0.7077 0.031 Uiso 1 1 calc R U . . .
C11 C 0.6492(3) 0.3822(5) 0.76874(17) 0.0253(9) Uani 1 1 d . . . . .
C12 C 0.6472(3) 0.3247(5) 0.86578(17) 0.0245(9) Uani 1 1 d . . . . .
C13 C 0.5563(3) 0.2258(6) 0.86787(19) 0.0298(10) Uani 1 1 d . . . . .
H13 H 0.5266 0.1702 0.8353 0.036 Uiso 1 1 calc R U . . .
C14 C 0.5080(3) 0.2074(6) 0.91761(19) 0.0350(10) Uani 1 1 d . . . . .
H14 H 0.4469 0.1359 0.9193 0.042 Uiso 1 1 calc R U . . .
C15 C 0.5496(3) 0.2940(6) 0.96453(19) 0.0363(11) Uani 1 1 d . . . . .
H15 H 0.5156 0.2855 0.9981 0.044 Uiso 1 1 calc R U . . .
C16 C 0.6404(3) 0.3924(6) 0.96266(18) 0.0317(10) Uani 1 1 d . . . . .
H16 H 0.6673 0.4536 0.9949 0.038 Uiso 1 1 calc R U . . .
C17 C 0.6933(3) 0.4036(5) 0.91415(18) 0.0258(9) Uani 1 1 d . . . . .
C18 C 1.0138(3) 0.4929(6) 0.92029(18) 0.0301(10) Uani 1 1 d . . . . .
H18 H 0.9727 0.4069 0.9389 0.036 Uiso 1 1 calc R U . . .
C19 C 1.1034(3) 0.5551(6) 0.94630(18) 0.0336(10) Uani 1 1 d . . . . .
H19 H 1.1239 0.5129 0.9823 0.040 Uiso 1 1 calc R U . . .
C20 C 1.1635(3) 0.6799(6) 0.91954(19) 0.0350(11) Uani 1 1 d . . . . .
H20 H 1.2258 0.7256 0.9368 0.042 Uiso 1 1 calc R U . . .
C21 C 1.1315(3) 0.7368(6) 0.86735(19) 0.0342(11) Uani 1 1 d . . . . .
H21 H 1.1718 0.8219 0.8479 0.041 Uiso 1 1 calc R U . . .
C22 C 1.0403(3) 0.6688(5) 0.84350(17) 0.0272(9) Uani 1 1 d . . . . .
H22 H 1.0184 0.7086 0.8075 0.033 Uiso 1 1 calc R U . . .
C23 C 0.7270(4) 0.4183(7) 0.55823(19) 0.0413(12) Uani 1 1 d . . . . .
H23A H 0.7344 0.3011 0.5789 0.050 Uiso 1 1 calc R U . . .
H23B H 0.7721 0.5106 0.5774 0.050 Uiso 1 1 calc R U . . .
Cl1 Cl 0.60050(16) 0.4913(3) 0.55918(11) 0.1030(8) Uani 1 1 d . . . . .
Cl2 Cl 0.76855(17) 0.3851(2) 0.49166(7) 0.0800(6) Uani 1 1 d . . . . .
N1 N 0.8194(3) 0.3688(4) 0.72009(13) 0.0236(7) Uani 1 1 d . . . . .
N2 N 0.8579(3) 0.3067(4) 0.67375(14) 0.0254(7) Uani 1 1 d . . . . .
N3 N 0.9568(3) 0.2844(4) 0.68749(14) 0.0239(7) Uani 1 1 d . . . . .
N4 N 0.7025(2) 0.3536(4) 0.81681(13) 0.0232(7) Uani 1 1 d . . . . .
N5 N 0.9817(3) 0.5485(4) 0.86956(14) 0.0245(7) Uani 1 1 d . . . . .
O1 O 0.7852(2) 0.4861(4) 0.91305(12) 0.0285(7) Uani 1 1 d . . . . .
O2 O 0.5543(2) 0.3896(4) 0.76090(12) 0.0307(7) Uani 1 1 d . . . . .
Pd1 Pd 0.84350(2) 0.44790(4) 0.83779(2) 0.02224(11) Uani 1 1 d . . . . .

loop_
_atom_site_aniso_label
_atom_site_aniso_U_11
_atom_site_aniso_U_22
_atom_site_aniso_U_33
_atom_site_aniso_U_23
_atom_site_aniso_U_13
_atom_site_aniso_U_12
C1 0.027(2) 0.0196(18) 0.025(2) 0.0047(16) -0.0092(17) -0.0029(16)
C2 0.024(2) 0.0216(18) 0.020(2) 0.0035(16) -0.0025(16) -0.0026(15)
C3 0.025(2) 0.0193(18) 0.025(2) -0.0027(16) -0.0025(17) 0.0012(15)
C4 0.029(2) 0.025(2) 0.029(2) 0.0016(17) -0.0018(18) 0.0026(17)
C5 0.037(3) 0.031(2) 0.030(2) 0.0010(18) -0.008(2) 0.0083(19)
C6 0.026(2) 0.032(2) 0.047(3) -0.010(2) -0.010(2) 0.0038(18)
C7 0.027(2) 0.033(2) 0.047(3) -0.008(2) 0.004(2) -0.0054(18)
C8 0.032(2) 0.027(2) 0.030(2) -0.0001(17) -0.0023(19) -0.0048(17)
C9 0.034(2) 0.035(2) 0.029(2) -0.0057(19) 0.0053(19) -0.0037(19)
C10 0.023(2) 0.027(2) 0.025(2) 0.0008(16) -0.0098(17) 0.0015(16)
C11 0.025(2) 0.0214(18) 0.029(2) -0.0041(17) -0.0078(18) 0.0016(16)
C12 0.024(2) 0.0225(19) 0.026(2) -0.0014(16) -0.0036(17) 0.0063(16)
C13 0.027(2) 0.028(2) 0.034(3) -0.0056(18) -0.0022(19) 0.0042(17)
C14 0.028(2) 0.036(2) 0.042(3) 0.002(2) 0.004(2) -0.0002(19)
C15 0.032(3) 0.046(3) 0.032(3) 0.003(2) 0.003(2) 0.005(2)
C16 0.032(2) 0.039(2) 0.024(2) -0.0033(19) -0.0021(19) 0.0055(19)
C17 0.024(2) 0.024(2) 0.029(2) -0.0021(16) -0.0048(18) 0.0040(15)
C18 0.028(2) 0.036(2) 0.026(2) 0.0024(18) -0.0014(18) -0.0015(18)
C19 0.032(2) 0.045(3) 0.023(2) -0.003(2) -0.0087(19) 0.002(2)
C20 0.030(2) 0.036(2) 0.038(3) -0.006(2) -0.011(2) -0.0044(19)
C21 0.028(2) 0.032(2) 0.041(3) 0.003(2) -0.009(2) -0.0067(18)
C22 0.027(2) 0.027(2) 0.027(2) 0.0015(17) -0.0058(18) -0.0006(17)
C23 0.059(3) 0.037(3) 0.027(2) 0.001(2) -0.009(2) -0.002(2)
Cl1 0.0719(13) 0.0709(11) 0.169(2) 0.0373(13) 0.0348(14) 0.0222(9)
Cl2 0.1362(17) 0.0568(9) 0.0492(9) 0.0016(7) 0.0256(10) 0.0036(10)
N1 0.0268(19) 0.0226(16) 0.0210(18) -0.0039(14) -0.0035(14) -0.0014(14)
N2 0.0310(19) 0.0233(16) 0.0214(18) 0.0010(14) -0.0025(15) -0.0004(14)
N3 0.0268(18) 0.0220(16) 0.0227(18) -0.0003(13) -0.0013(15) 0.0010(14)
N4 0.0243(18) 0.0216(16) 0.0232(18) -0.0011(14) -0.0045(14) -0.0008(13)
N5 0.0234(18) 0.0258(17) 0.0234(18) -0.0026(14) -0.0065(14) -0.0023(14)
O1 0.0263(16) 0.0322(15) 0.0263(16) -0.0029(12) -0.0064(12) -0.0004(12)
O2 0.0245(16) 0.0371(16) 0.0294(17) -0.0066(13) -0.0082(13) 0.0054(12)
Pd1 0.02176(17) 0.02252(16) 0.02171(17) -0.00188(13) -0.00564(12) -0.00009(12)

loop_
_atom_type_symbol
_atom_type_description
_atom_type_scat_dispersion_real
_atom_type_scat_dispersion_imag
_atom_type_scat_source
C C 0.0033 0.0016 'International Tables Vol C Tables 4.2.6.8 and 6.1.1.4'
H H 0.0000 0.0000 'International Tables Vol C Tables 4.2.6.8 and 6.1.1.4'
N N 0.0061 0.0033 'International Tables Vol C Tables 4.2.6.8 and 6.1.1.4'
O O 0.0106 0.0060 'International Tables Vol C Tables 4.2.6.8 and 6.1.1.4'
Pd Pd -0.9988 1.0072 'International Tables Vol C Tables 4.2.6.8 and 6.1.1.4'
Cl Cl 0.1484 0.1585 'International Tables Vol C Tables 4.2.6.8 and 6.1.1.4'

loop_
_geom_angle_atom_site_label_1
_geom_angle_atom_site_label_2
_geom_angle_atom_site_label_3
_geom_angle
_geom_angle_site_symmetry_1
_geom_angle_site_symmetry_3
_geom_angle_publ_flag
N1 C1 C2 101.4(3) . . ?
N1 C1 Pd1 120.9(3) . . ?
C2 C1 Pd1 137.2(3) . . ?
N3 C2 C1 107.7(3) . . ?
N3 C2 C3 123.5(4) . . ?
C1 C2 C3 128.8(4) . . ?
C4 C3 C8 119.6(4) . . ?
C4 C3 C2 119.4(4) . . ?
C8 C3 C2 121.0(4) . . ?
C3 C4 C5 119.7(4) . . ?
C3 C4 H4 120.1 . . ?
C5 C4 H4 120.1 . . ?
C6 C5 C4 120.5(4) . . ?
C6 C5 H5 119.7 . . ?
C4 C5 H5 119.7 . . ?
C7 C6 C5 119.8(4) . . ?
C7 C6 H6 120.1 . . ?
C5 C6 H6 120.1 . . ?
C8 C7 C6 120.0(4) . . ?
C8 C7 H7 120.0 . . ?
C6 C7 H7 120.0 . . ?
C7 C8 C3 120.3(4) . . ?
C7 C8 H8 119.9 . . ?
C3 C8 H8 119.9 . . ?
N3 C9 H9A 109.5 . . ?
N3 C9 H9B 109.5 . . ?
H9A C9 H9B 109.5 . . ?
N3 C9 H9C 109.5 . . ?
H9A C9 H9C 109.5 . . ?
H9B C9 H9C 109.5 . . ?
N1 C10 C11 117.6(3) . . ?
N1 C10 H10A 107.9 . . ?
C11 C10 H10A 107.9 . . ?
N1 C10 H10B 107.9 . . ?
C11 C10 H10B 107.9 . . ?
H10A C10 H10B 107.2 . . ?
O2 C11 N4 127.1(4) . . ?
O2 C11 C10 114.2(4) . . ?
N4 C11 C10 118.6(4) . . ?
C13 C12 C17 120.3(4) . . ?
C13 C12 N4 124.7(4) . . ?
C17 C12 N4 114.9(4) . . ?
C12 C13 C14 120.2(4) . . ?
C12 C13 H13 119.9 . . ?
C14 C13 H13 119.9 . . ?
C15 C14 C13 119.7(4) . . ?
C15 C14 H14 120.2 . . ?
C13 C14 H14 120.2 . . ?
C16 C15 C14 120.2(4) . . ?
C16 C15 H15 119.9 . . ?
C14 C15 H15 119.9 . . ?
C15 C16 C17 121.1(4) . . ?
C15 C16 H16 119.5 . . ?
C17 C16 H16 119.5 . . ?
O1 C17 C16 121.5(4) . . ?
O1 C17 C12 120.3(4) . . ?
C16 C17 C12 118.2(4) . . ?
N5 C18 C19 122.5(4) . . ?
N5 C18 H18 118.7 . . ?
C19 C18 H18 118.7 . . ?
C18 C19 C20 119.1(4) . . ?
C18 C19 H19 120.5 . . ?
C20 C19 H19 120.5 . . ?
C21 C20 C19 118.7(4) . . ?
C21 C20 H20 120.6 . . ?
C19 C20 H20 120.6 . . ?
C20 C21 C22 119.2(4) . . ?
C20 C21 H21 120.4 . . ?
C22 C21 H21 120.4 . . ?
N5 C22 C21 122.0(4) . . ?
N5 C22 H22 119.0 . . ?
C21 C22 H22 119.0 . . ?
Cl1 C23 Cl2 113.3(3) . . ?
Cl1 C23 H23A 108.9 . . ?
Cl2 C23 H23A 108.9 . . ?
Cl1 C23 H23B 108.9 . . ?
Cl2 C23 H23B 108.9 . . ?
H23A C23 H23B 107.7 . . ?
N2 N1 C1 115.5(3) . . ?
N2 N1 C10 116.7(3) . . ?
C1 N1 C10 127.9(3) . . ?
N3 N2 N1 103.3(3) . . ?
N2 N3 C2 112.1(3) . . ?
N2 N3 C9 117.8(3) . . ?
C2 N3 C9 130.0(3) . . ?
C11 N4 C12 119.1(3) . . ?
C11 N4 Pd1 126.3(3) . . ?
C12 N4 Pd1 109.3(2) . . ?
C22 N5 C18 118.4(4) . . ?
C22 N5 Pd1 124.2(3) . . ?
C18 N5 Pd1 117.4(3) . . ?
C17 O1 Pd1 109.3(2) . . ?
C1 Pd1 N4 90.32(15) . . ?
C1 Pd1 O1 173.37(14) . . ?
N4 Pd1 O1 84.10(12) . . ?
C1 Pd1 N5 97.12(15) . . ?
N4 Pd1 N5 172.51(14) . . ?
O1 Pd1 N5 88.42(13) . . ?

loop_
_geom_bond_atom_site_label_1
_geom_bond_atom_site_label_2
_geom_bond_distance
_geom_bond_site_symmetry_2
_geom_bond_publ_flag
C1 N1 1.370(5) . ?
C1 C2 1.393(6) . ?
C1 Pd1 1.963(4) . ?
C2 N3 1.364(5) . ?
C2 C3 1.474(5) . ?
C3 C4 1.382(6) . ?
C3 C8 1.402(6) . ?
C4 C5 1.390(6) . ?
C4 H4 0.9500 . ?
C5 C6 1.386(6) . ?
C5 H5 0.9500 . ?
C6 C7 1.384(7) . ?
C6 H6 0.9500 . ?
C7 C8 1.380(6) . ?
C7 H7 0.9500 . ?
C8 H8 0.9500 . ?
C9 N3 1.462(5) . ?
C9 H9A 0.9800 . ?
C9 H9B 0.9800 . ?
C9 H9C 0.9800 . ?
C10 N1 1.475(5) . ?
C10 C11 1.517(6) . ?
C10 H10A 0.9900 . ?
C10 H10B 0.9900 . ?
C11 O2 1.236(5) . ?
C11 N4 1.340(5) . ?
C12 C13 1.383(6) . ?
C12 C17 1.411(5) . ?
C12 N4 1.436(5) . ?
C13 C14 1.395(6) . ?
C13 H13 0.9500 . ?
C14 C15 1.385(6) . ?
C14 H14 0.9500 . ?
C15 C16 1.379(6) . ?
C15 H15 0.9500 . ?
C16 C17 1.396(6) . ?
C16 H16 0.9500 . ?
C17 O1 1.335(5) . ?
C18 N5 1.341(5) . ?
C18 C19 1.369(6) . ?
C18 H18 0.9500 . ?
C19 C20 1.380(6) . ?
C19 H19 0.9500 . ?
C20 C21 1.375(6) . ?
C20 H20 0.9500 . ?
C21 C22 1.380(5) . ?
C21 H21 0.9500 . ?
C22 N5 1.338(5) . ?
C22 H22 0.9500 . ?
C23 Cl1 1.725(6) . ?
C23 Cl2 1.747(5) . ?
C23 H23A 0.9900 . ?
C23 H23B 0.9900 . ?
N1 N2 1.333(5) . ?
N2 N3 1.318(4) . ?
N4 Pd1 1.993(3) . ?
N5 Pd1 2.048(3) . ?
O1 Pd1 2.032(3) . ?

loop_
_geom_torsion_atom_site_label_1
_geom_torsion_atom_site_label_2
_geom_torsion_atom_site_label_3
_geom_torsion_atom_site_label_4
_geom_torsion
_geom_torsion_site_symmetry_1
_geom_torsion_site_symmetry_2
_geom_torsion_site_symmetry_3
_geom_torsion_site_symmetry_4
_geom_torsion_publ_flag
N1 C1 C2 N3 0.4(4) . . . . ?
Pd1 C1 C2 N3 171.6(3) . . . . ?
N1 C1 C2 C3 -179.5(4) . . . . ?
Pd1 C1 C2 C3 -8.2(7) . . . . ?
N3 C2 C3 C4 -131.2(4) . . . . ?
C1 C2 C3 C4 48.6(6) . . . . ?
N3 C2 C3 C8 52.4(5) . . . . ?
C1 C2 C3 C8 -127.8(5) . . . . ?
C8 C3 C4 C5 2.7(6) . . . . ?
C2 C3 C4 C5 -173.7(4) . . . . ?
C3 C4 C5 C6 -1.7(6) . . . . ?
C4 C5 C6 C7 -0.5(7) . . . . ?
C5 C6 C7 C8 1.7(7) . . . . ?
C6 C7 C8 C3 -0.7(7) . . . . ?
C4 C3 C8 C7 -1.5(6) . . . . ?
C2 C3 C8 C7 174.9(4) . . . . ?
N1 C10 C11 O2 -166.6(3) . . . . ?
N1 C10 C11 N4 15.1(5) . . . . ?
C17 C12 C13 C14 1.7(6) . . . . ?
N4 C12 C13 C14 -179.4(4) . . . . ?
C12 C13 C14 C15 2.2(6) . . . . ?
C13 C14 C15 C16 -2.3(7) . . . . ?
C14 C15 C16 C17 -1.5(7) . . . . ?
C15 C16 C17 O1 -174.6(4) . . . . ?
C15 C16 C17 C12 5.3(6) . . . . ?
C13 C12 C17 O1 174.5(3) . . . . ?
N4 C12 C17 O1 -4.5(5) . . . . ?
C13 C12 C17 C16 -5.4(6) . . . . ?
N4 C12 C17 C16 175.6(3) . . . . ?
N5 C18 C19 C20 0.0(7) . . . . ?
C18 C19 C20 C21 -0.4(7) . . . . ?
C19 C20 C21 C22 0.4(7) . . . . ?
C20 C21 C22 N5 -0.1(7) . . . . ?
C2 C1 N1 N2 0.3(4) . . . . ?
Pd1 C1 N1 N2 -172.8(3) . . . . ?
C2 C1 N1 C10 -177.8(4) . . . . ?
Pd1 C1 N1 C10 9.2(5) . . . . ?
C11 C10 N1 N2 146.3(3) . . . . ?
C11 C10 N1 C1 -35.7(5) . . . . ?
C1 N1 N2 N3 -0.8(4) . . . . ?
C10 N1 N2 N3 177.5(3) . . . . ?
N1 N2 N3 C2 1.0(4) . . . . ?
N1 N2 N3 C9 177.6(3) . . . . ?
C1 C2 N3 N2 -0.9(4) . . . . ?
C3 C2 N3 N2 179.0(3) . . . . ?
C1 C2 N3 C9 -177.0(4) . . . . ?
C3 C2 N3 C9 2.9(6) . . . . ?
O2 C11 N4 C12 1.0(6) . . . . ?
C10 C11 N4 C12 179.0(3) . . . . ?
O2 C11 N4 Pd1 -150.5(3) . . . . ?
C10 C11 N4 Pd1 27.6(5) . . . . ?
C13 C12 N4 C11 38.0(5) . . . . ?
C17 C12 N4 C11 -143.0(4) . . . . ?
C13 C12 N4 Pd1 -166.0(3) . . . . ?
C17 C12 N4 Pd1 13.0(4) . . . . ?
C21 C22 N5 C18 -0.3(6) . . . . ?
C21 C22 N5 Pd1 178.0(3) . . . . ?
C19 C18 N5 C22 0.4(6) . . . . ?
C19 C18 N5 Pd1 -178.1(3) . . . . ?
C16 C17 O1 Pd1 173.6(3) . . . . ?
C12 C17 O1 Pd1 -6.3(4) . . . . ?
